data_4065100
loop_
_publ_author_name
'Nguyen, Minh-Hai'
'Yip, John H. K.'

_publ_section_title
;
 Pushing Pentacene-Based Fluorescence to the Near-Infrared Region by
 Platination
;
_journal_issue 23
_journal_name_full Organometallics
_journal_page_first 6383
_journal_paper_doi 10.1021/om2005645
_journal_volume 30
_journal_year 2011
_chemical_formula_sum 'C66 H82 P4 Pt2'
_chemical_formula_weight 1389.38
_chemical_name_common 3
_chemical_name_systematic
; 
 ? 
;
_space_group_IT_number 14
_symmetry_cell_setting monoclinic
_symmetry_space_group_name_Hall '-P 2yn'
_symmetry_space_group_name_H-M 'P 1 21/n 1'
_atom_sites_solution_hydrogens geom
_atom_sites_solution_primary direct
_atom_sites_solution_secondary difmap
_audit_creation_method SHELXL-97
_cell_angle_alpha 90.00
_cell_angle_beta 94.049(3)
_cell_angle_gamma 90.00
_cell_formula_units_Z 2
_cell_length_a 9.3267(12)
_cell_length_b 10.0902(13)
_cell_length_c 32.989(4)
_cell_measurement_reflns_used 886
_cell_measurement_temperature 100(2)
_cell_measurement_theta_max 24.76
_cell_measurement_theta_min 3.07
_cell_volume 3096.8(7)
_computing_cell_refinement 'Bruker SMART'
_computing_data_collection 'Bruker SMART'
_computing_data_reduction 'Bruker SAINT'
_computing_molecular_graphics 'Bruker SHELXTL'
_computing_publication_material 'Bruker SHELXTL'
_computing_structure_refinement 'SHELXL-97 (Sheldrick, 1997)'
_computing_structure_solution 'SHELXS-97 (Sheldrick, 1990)'
_diffrn_ambient_temperature 100(2)
_diffrn_measured_fraction_theta_full 0.998
_diffrn_measured_fraction_theta_max 0.998
_diffrn_measurement_device_type 'CCD area detector'
_diffrn_measurement_method 'phi and omega scans'
_diffrn_radiation_monochromator graphite
_diffrn_radiation_source 'fine-focus sealed tube'
_diffrn_radiation_type MoK\a
_diffrn_radiation_wavelength 0.71073
_diffrn_reflns_av_R_equivalents 0.0442
_diffrn_reflns_av_sigmaI/netI 0.0501
_diffrn_reflns_limit_h_max 12
_diffrn_reflns_limit_h_min -11
_diffrn_reflns_limit_k_max 10
_diffrn_reflns_limit_k_min -13
_diffrn_reflns_limit_l_max 41
_diffrn_reflns_limit_l_min -42
_diffrn_reflns_number 21506
_diffrn_reflns_theta_full 27.50
_diffrn_reflns_theta_max 27.50
_diffrn_reflns_theta_min 2.11
_exptl_absorpt_coefficient_mu 4.653
_exptl_absorpt_correction_T_max 0.6662
_exptl_absorpt_correction_T_min 0.5459
_exptl_absorpt_correction_type multi-scan
_exptl_absorpt_process_details 'Sadabs, (Sheldrick 2001)'
_exptl_crystal_colour BLUE
_exptl_crystal_density_diffrn 1.490
_exptl_crystal_density_meas ?
_exptl_crystal_density_method 'not measured'
_exptl_crystal_description BLOCK
_exptl_crystal_F_000 1388
_exptl_crystal_size_max 0.30
_exptl_crystal_size_mid 0.12
_exptl_crystal_size_min 0.10
_refine_diff_density_max 2.288
_refine_diff_density_min -0.748
_refine_diff_density_rms 0.200
_refine_ls_extinction_method none
_refine_ls_goodness_of_fit_ref 1.078
_refine_ls_hydrogen_treatment constr
_refine_ls_matrix_type full
_refine_ls_number_parameters 348
_refine_ls_number_reflns 7087
_refine_ls_number_restraints 41
_refine_ls_restrained_S_all 1.075
_refine_ls_R_factor_all 0.0473
_refine_ls_R_factor_gt 0.0366
_refine_ls_shift/su_max 0.001
_refine_ls_shift/su_mean 0.000
_refine_ls_structure_factor_coef Fsqd
_refine_ls_weighting_details 'calc w=1/[\s^2^(Fo^2^)+(0.0502P)^2^+2.8033P] where P=(Fo^2^+2Fc^2^)/3'
_refine_ls_weighting_scheme calc
_refine_ls_wR_factor_gt 0.0845
_refine_ls_wR_factor_ref 0.0989
_reflns_number_gt 5962
_reflns_number_total 7087
_reflns_threshold_expression >2sigma(I)
_cod_data_source_file om2005645_si_001.cif
_cod_data_source_block a533
_cod_depositor_comments
;
The following automatic conversions were performed:

'_symmetry_cell_setting' value 'Monoclinic' changed to 'monoclinic'
according to /home/saulius/struct/CIF-dictionaries/cif_core.dic
dictionary named 'cif_core.dic' version 2.4.1 from
2010-06-29.

'_exptl_absorpt_correction_type' value 'Multi-scan'
changed to 'multi-scan' according to
/home/saulius/struct/CIF-dictionaries/cif_core.dic dictionary named
'cif_core.dic' version 2.4.1 from 2010-06-29.

Automatic conversion script
Id: cif_fix_values 1715 2011-07-08 13:25:40Z adriana 

The following automatic conversions were performed:

'_exptl_crystal_density_meas' value 'Not Measured' was changed to '?'
- the value is perceived as not measured.

Automatic conversion script
Id: cif_fix_values 3008 2015-01-20 13:52:24Z robertas 
;
_cod_original_sg_symbol_H-M P2(1)/n
_cod_database_code 4065100

loop_
_symmetry_equiv_pos_as_xyz
'x, y, z'
'-x+1/2, y+1/2, -z+1/2'
'-x, -y, -z'
'x-1/2, -y-1/2, z-1/2'

loop_
_atom_site_label
_atom_site_type_symbol
_atom_site_fract_x
_atom_site_fract_y
_atom_site_fract_z
_atom_site_U_iso_or_equiv
_atom_site_adp_type
_atom_site_occupancy
_atom_site_symmetry_multiplicity
_atom_site_calc_flag
_atom_site_refinement_flags
_atom_site_disorder_assembly
_atom_site_disorder_group
Pt1 Pt 0.121482(18) 0.973978(19) 0.140436(5) 0.01594(7) Uani 1 1 d . A .
P1 P -0.06081(13) 0.88036(13) 0.09955(4) 0.0189(3) Uani 1 1 d . . .
P2 P 0.31041(14) 1.05593(14) 0.18130(4) 0.0229(3) Uani 1 1 d D . .
C1 C 0.2379(5) 1.0082(5) 0.09395(14) 0.0174(10) Uani 1 1 d . . .
C2 C 0.3147(5) 1.0200(5) 0.06525(14) 0.0178(10) Uani 1 1 d . A .
C3 C 0.6062(7) 0.4413(6) 0.06964(17) 0.0327(13) Uani 1 1 d . . .
H3 H 0.5989 0.3704 0.0883 0.039 Uiso 1 1 calc R . .
C4 C 0.5295(6) 0.5532(5) 0.07416(17) 0.0280(12) Uani 1 1 d . . .
H4 H 0.4666 0.5586 0.0955 0.034 Uiso 1 1 calc R . .
C5 C 0.5408(5) 0.6642(5) 0.04739(15) 0.0220(11) Uani 1 1 d . . .
C6 C 0.4671(5) 0.7810(5) 0.05207(15) 0.0215(11) Uani 1 1 d . . .
H6 H 0.4049 0.7875 0.0736 0.026 Uiso 1 1 calc R . .
C7 C 0.4801(5) 0.8908(5) 0.02634(14) 0.0181(10) Uani 1 1 d . . .
C8 C 0.4071(5) 1.0120(5) 0.03252(15) 0.0195(10) Uani 1 1 d . . .
C9 C 0.4265(5) 1.1212(5) 0.00627(14) 0.0183(10) Uani 1 1 d . . .
C10 C 0.3528(5) 1.2414(5) 0.01159(15) 0.0204(10) Uani 1 1 d . . .
H10 H 0.2934 1.2495 0.0337 0.024 Uiso 1 1 calc R A .
C11 C 0.3646(5) 1.3484(5) -0.01465(16) 0.0227(11) Uani 1 1 d . . .
C12 C 0.2883(6) 1.4693(5) -0.01046(18) 0.0284(12) Uani 1 1 d . . .
H12 H 0.2271 1.4794 0.0111 0.034 Uiso 1 1 calc R A .
C13 C 0.3025(6) 1.5712(6) -0.03734(17) 0.0322(13) Uani 1 1 d . . .
H13 H 0.2506 1.6511 -0.0343 0.039 Uiso 1 1 calc R . .
C14 C 0.0056(5) 0.9365(5) 0.18752(14) 0.0187(10) Uani 1 1 d . . .
C15 C -0.0645(5) 0.9138(5) 0.21701(15) 0.0208(10) Uani 1 1 d . A .
C16 C -0.1394(5) 0.8950(5) 0.25268(15) 0.0219(11) Uani 1 1 d . . .
C17 C -0.2315(5) 0.7852(5) 0.25643(16) 0.0256(12) Uani 1 1 d . A .
H17 H -0.2452 0.7241 0.2346 0.031 Uiso 1 1 calc R . .
C18 C -0.3017(6) 0.7654(6) 0.29122(17) 0.0303(12) Uani 1 1 d . . .
H18 H -0.3623 0.6905 0.2934 0.036 Uiso 1 1 calc R A .
C19 C -0.2844(6) 0.8537(6) 0.32280(17) 0.0327(14) Uani 1 1 d . A .
H19 H -0.3348 0.8408 0.3465 0.039 Uiso 1 1 calc R . .
C20 C -0.1933(7) 0.9619(6) 0.32019(15) 0.0288(13) Uani 1 1 d . . .
H20 H -0.1810 1.0222 0.3423 0.035 Uiso 1 1 calc R A .
C21 C -0.1208(6) 0.9821(5) 0.28578(14) 0.0214(11) Uani 1 1 d . A .
H21 H -0.0576 1.0556 0.2844 0.026 Uiso 1 1 calc R . .
C22 C -0.2350(6) 0.9556(6) 0.10633(19) 0.0293(13) Uani 1 1 d . . .
H22A H -0.3111 0.8994 0.0928 0.035 Uiso 1 1 calc R . .
H22B H -0.2506 0.9576 0.1357 0.035 Uiso 1 1 calc R . .
C23 C -0.2498(6) 1.0954(6) 0.08950(19) 0.0369(14) Uani 1 1 d . . .
H23A H -0.1667 1.1484 0.0996 0.055 Uiso 1 1 calc R . .
H23B H -0.3380 1.1356 0.0983 0.055 Uiso 1 1 calc R . .
H23C H -0.2542 1.0923 0.0597 0.055 Uiso 1 1 calc R . .
C24 C -0.0912(6) 0.7064(5) 0.11262(19) 0.0329(13) Uani 1 1 d . . .
H24A H -0.1433 0.7035 0.1377 0.040 Uiso 1 1 calc R . .
H24B H -0.1540 0.6656 0.0906 0.040 Uiso 1 1 calc R . .
C25 C 0.0444(7) 0.6234(6) 0.1192(2) 0.0450(16) Uani 1 1 d . . .
H25A H 0.0949 0.6220 0.0941 0.067 Uiso 1 1 calc R . .
H25B H 0.0186 0.5327 0.1264 0.067 Uiso 1 1 calc R . .
H25C H 0.1071 0.6619 0.1412 0.067 Uiso 1 1 calc R . .
C26 C -0.0471(6) 0.8893(6) 0.04467(14) 0.0256(12) Uani 1 1 d . . .
H26A H -0.1454 0.8852 0.0313 0.031 Uiso 1 1 calc R . .
H26B H -0.0064 0.9768 0.0382 0.031 Uiso 1 1 calc R . .
C27 C 0.0432(6) 0.7826(6) 0.02599(18) 0.0329(13) Uani 1 1 d . . .
H27A H 0.1415 0.7857 0.0386 0.049 Uiso 1 1 calc R . .
H27B H 0.0449 0.7982 -0.0033 0.049 Uiso 1 1 calc R . .
H27C H 0.0013 0.6953 0.0307 0.049 Uiso 1 1 calc R . .
C28 C 0.2876(8) 1.0465(9) 0.2359(2) 0.053(2) Uani 1 1 d . A .
H28A H 0.2087 1.1072 0.2421 0.064 Uiso 1 1 calc R . .
H28B H 0.2569 0.9555 0.2423 0.064 Uiso 1 1 calc R . .
C29 C 0.4174(8) 1.0800(9) 0.2635(2) 0.055(2) Uani 1 1 d . . .
H29A H 0.3936 1.0718 0.2919 0.083 Uiso 1 1 calc R A .
H29B H 0.4475 1.1712 0.2583 0.083 Uiso 1 1 calc R . .
H29C H 0.4958 1.0190 0.2584 0.083 Uiso 1 1 calc R . .
C30 C 0.3634(19) 1.2210(11) 0.1670(15) 0.057(2) Uani 0.56(3) 1 d PDU A 1
H30A H 0.4548 1.2458 0.1822 0.068 Uiso 0.56(3) 1 calc PR A 1
H30B H 0.3784 1.2237 0.1376 0.068 Uiso 0.56(3) 1 calc PR A 1
C31 C 0.2457(16) 1.3179(14) 0.1766(8) 0.057(2) Uani 0.56(3) 1 d PDU A 1
H31A H 0.2757 1.4083 0.1703 0.086 Uiso 0.56(3) 1 calc PR A 1
H31B H 0.2283 1.3118 0.2055 0.086 Uiso 0.56(3) 1 calc PR A 1
H31C H 0.1572 1.2961 0.1601 0.086 Uiso 0.56(3) 1 calc PR A 1
C30A C 0.361(3) 1.2240(16) 0.1697(19) 0.057(2) Uani 0.44(3) 1 d PDU A 2
H30C H 0.4155 1.2595 0.1942 0.068 Uiso 0.44(3) 1 calc PR A 2
H30D H 0.4298 1.2186 0.1482 0.068 Uiso 0.44(3) 1 calc PR A 2
C31A C 0.250(2) 1.3263(16) 0.1563(10) 0.057(2) Uani 0.44(3) 1 d PDU A 2
H31D H 0.2986 1.4073 0.1482 0.086 Uiso 0.44(3) 1 calc PR A 2
H31E H 0.1908 1.3462 0.1789 0.086 Uiso 0.44(3) 1 calc PR A 2
H31F H 0.1895 1.2919 0.1333 0.086 Uiso 0.44(3) 1 calc PR A 2
C32 C 0.4743(6) 0.9637(7) 0.1742(2) 0.0425(17) Uani 1 1 d . A .
H32A H 0.5025 0.9787 0.1462 0.051 Uiso 1 1 calc R . .
H32B H 0.5523 0.9986 0.1932 0.051 Uiso 1 1 calc R . .
C33 C 0.4600(8) 0.8155(8) 0.1812(2) 0.060(2) Uani 1 1 d . . .
H33A H 0.4357 0.7995 0.2092 0.089 Uiso 1 1 calc R A .
H33B H 0.5513 0.7718 0.1766 0.089 Uiso 1 1 calc R . .
H33C H 0.3839 0.7798 0.1623 0.089 Uiso 1 1 calc R . .

loop_
_atom_site_aniso_label
_atom_site_aniso_U_11
_atom_site_aniso_U_22
_atom_site_aniso_U_33
_atom_site_aniso_U_23
_atom_site_aniso_U_13
_atom_site_aniso_U_12
Pt1 0.01495(10) 0.01943(12) 0.01375(10) 0.00030(7) 0.00323(7) 0.00021(7)
P1 0.0190(6) 0.0222(7) 0.0155(6) -0.0005(5) 0.0017(5) -0.0017(5)
P2 0.0202(6) 0.0315(8) 0.0169(6) -0.0009(5) -0.0008(5) -0.0021(5)
C1 0.021(2) 0.024(3) 0.006(2) -0.0024(17) -0.0029(18) 0.0019(19)
C2 0.021(2) 0.023(3) 0.009(2) -0.0012(18) 0.0005(18) -0.002(2)
C3 0.048(4) 0.026(3) 0.023(3) 0.005(2) -0.007(3) -0.006(3)
C4 0.031(3) 0.026(3) 0.027(3) 0.001(2) 0.003(2) -0.005(2)
C5 0.020(2) 0.023(3) 0.023(3) -0.002(2) 0.000(2) -0.007(2)
C6 0.019(2) 0.026(3) 0.020(3) 0.000(2) 0.0024(19) -0.004(2)
C7 0.012(2) 0.025(3) 0.017(2) -0.0005(19) -0.0014(17) -0.0039(19)
C8 0.014(2) 0.029(3) 0.015(2) -0.0034(19) -0.0004(18) -0.0043(19)
C9 0.013(2) 0.027(3) 0.015(2) 0.0006(19) 0.0008(17) -0.0032(19)
C10 0.018(2) 0.023(3) 0.020(3) -0.001(2) 0.0019(19) -0.003(2)
C11 0.017(2) 0.025(3) 0.025(3) -0.006(2) -0.002(2) -0.002(2)
C12 0.031(3) 0.027(3) 0.027(3) -0.003(2) 0.000(2) 0.002(2)
C13 0.040(3) 0.027(3) 0.029(3) -0.005(2) -0.004(2) 0.001(3)
C14 0.020(2) 0.024(3) 0.013(2) 0.0020(19) 0.0028(18) -0.002(2)
C15 0.020(2) 0.020(3) 0.022(3) -0.002(2) 0.0013(19) 0.002(2)
C16 0.021(2) 0.022(3) 0.023(3) 0.003(2) 0.004(2) 0.005(2)
C17 0.026(3) 0.030(3) 0.022(3) 0.001(2) 0.005(2) -0.004(2)
C18 0.032(3) 0.030(3) 0.029(3) 0.008(2) 0.008(2) -0.004(2)
C19 0.034(3) 0.043(4) 0.023(3) 0.016(2) 0.017(2) 0.010(3)
C20 0.045(3) 0.036(3) 0.006(2) 0.001(2) 0.001(2) 0.013(3)
C21 0.027(3) 0.028(3) 0.009(2) 0.0032(19) -0.0010(19) 0.003(2)
C22 0.015(2) 0.036(4) 0.037(3) -0.005(2) 0.005(2) 0.001(2)
C23 0.033(3) 0.032(4) 0.045(4) -0.010(3) -0.005(3) 0.012(3)
C24 0.032(3) 0.020(3) 0.047(4) 0.000(2) 0.002(3) -0.010(2)
C25 0.059(4) 0.028(3) 0.047(4) 0.006(3) -0.009(3) -0.001(3)
C26 0.031(3) 0.034(3) 0.012(2) -0.004(2) -0.005(2) -0.004(2)
C27 0.030(3) 0.040(4) 0.029(3) -0.007(3) 0.007(2) 0.001(3)
C28 0.040(4) 0.085(6) 0.034(4) -0.015(3) 0.005(3) -0.016(4)
C29 0.052(4) 0.084(6) 0.028(3) -0.005(4) -0.003(3) -0.030(4)
C30 0.059(4) 0.032(3) 0.076(6) -0.004(3) -0.017(4) -0.005(3)
C31 0.060(4) 0.032(3) 0.076(6) -0.004(3) -0.016(4) -0.005(3)
C30A 0.059(4) 0.032(3) 0.076(6) -0.004(3) -0.017(4) -0.005(3)
C31A 0.060(4) 0.032(3) 0.076(6) -0.004(3) -0.017(4) -0.005(3)
C32 0.019(3) 0.064(5) 0.044(4) -0.001(3) -0.007(3) 0.010(3)
C33 0.063(5) 0.066(5) 0.046(4) 0.002(4) -0.018(4) 0.027(4)

loop_
_atom_type_symbol
_atom_type_description
_atom_type_scat_dispersion_real
_atom_type_scat_dispersion_imag
_atom_type_scat_source
C C 0.0033 0.0016 'International Tables Vol C Tables 4.2.6.8 and 6.1.1.4'
H H 0.0000 0.0000 'International Tables Vol C Tables 4.2.6.8 and 6.1.1.4'
P P 0.1023 0.0942 'International Tables Vol C Tables 4.2.6.8 and 6.1.1.4'
Pt Pt -1.7033 8.3905 'International Tables Vol C Tables 4.2.6.8 and 6.1.1.4'

loop_
_geom_angle_atom_site_label_1
_geom_angle_atom_site_label_2
_geom_angle_atom_site_label_3
_geom_angle
_geom_angle_site_symmetry_3
C1 Pt1 C14 179.1(2) .
C1 Pt1 P2 87.23(14) .
C14 Pt1 P2 92.68(14) .
C1 Pt1 P1 92.33(14) .
C14 Pt1 P1 87.70(14) .
P2 Pt1 P1 176.68(5) .
C22 P1 C26 103.1(3) .
C22 P1 C24 102.5(3) .
C26 P1 C24 107.6(3) .
C22 P1 Pt1 112.72(19) .
C26 P1 Pt1 117.45(18) .
C24 P1 Pt1 112.1(2) .
C30A P2 C30 3(3) .
C30A P2 C32 102.5(7) .
C30 P2 C32 100.9(4) .
C30A P2 C28 108(2) .
C30 P2 C28 110.9(16) .
C32 P2 C28 104.9(4) .
C30A P2 Pt1 114.5(18) .
C30 P2 Pt1 113.0(14) .
C32 P2 Pt1 110.9(2) .
C28 P2 Pt1 114.9(2) .
C2 C1 Pt1 175.2(4) .
C1 C2 C8 171.1(5) .
C4 C3 C13 120.6(5) 3_675
C3 C4 C5 121.4(5) .
C6 C5 C4 122.6(5) .
C6 C5 C11 119.6(5) 3_675
C4 C5 C11 117.8(5) 3_675
C5 C6 C7 122.8(5) .
C6 C7 C8 121.9(5) .
C6 C7 C9 117.9(5) 3_675
C8 C7 C9 120.1(4) 3_675
C7 C8 C9 119.8(4) .
C7 C8 C2 118.5(5) .
C9 C8 C2 121.7(5) .
C10 C9 C8 120.4(4) .
C10 C9 C7 119.5(4) 3_675
C8 C9 C7 120.1(5) 3_675
C11 C10 C9 121.9(5) .
C10 C11 C12 122.8(5) .
C10 C11 C5 118.3(5) 3_675
C12 C11 C5 118.9(5) 3_675
C13 C12 C11 120.5(6) .
C12 C13 C3 120.7(6) 3_675
C15 C14 Pt1 179.1(4) .
C14 C15 C16 175.7(5) .
C21 C16 C17 117.8(5) .
C21 C16 C15 121.3(5) .
C17 C16 C15 120.9(5) .
C18 C17 C16 121.0(5) .
C19 C18 C17 120.2(5) .
C18 C19 C20 120.2(5) .
C21 C20 C19 120.4(5) .
C20 C21 C16 120.5(5) .
C23 C22 P1 113.7(4) .
C25 C24 P1 114.9(4) .
C27 C26 P1 116.5(4) .
C29 C28 P2 116.2(5) .
C31 C30 P2 108.8(10) .
C31A C30A P2 121.3(18) .
C33 C32 P2 113.6(5) .

loop_
_geom_bond_atom_site_label_1
_geom_bond_atom_site_label_2
_geom_bond_distance
_geom_bond_site_symmetry_2
Pt1 C1 1.971(5) .
Pt1 C14 1.990(5) .
Pt1 P2 2.2959(13) .
Pt1 P1 2.2975(13) .
P1 C22 1.821(5) .
P1 C26 1.826(5) .
P1 C24 1.834(6) .
P2 C30A 1.810(8) .
P2 C30 1.810(8) .
P2 C32 1.819(6) .
P2 C28 1.830(7) .
C1 C2 1.233(7) .
C2 C8 1.431(7) .
C3 C4 1.351(8) .
C3 C13 1.416(8) 3_675
C4 C5 1.434(7) .
C5 C6 1.379(7) .
C5 C11 1.447(7) 3_675
C6 C7 1.407(7) .
C7 C8 1.421(7) .
C7 C9 1.436(7) 3_675
C8 C9 1.421(7) .
C9 C10 1.411(7) .
C9 C7 1.436(7) 3_675
C10 C11 1.393(7) .
C11 C12 1.424(7) .
C11 C5 1.447(7) 3_675
C12 C13 1.370(8) .
C13 C3 1.416(8) 3_675
C14 C15 1.231(7) .
C15 C16 1.423(7) .
C16 C21 1.403(7) .
C16 C17 1.413(7) .
C17 C18 1.375(7) .
C18 C19 1.371(8) .
C19 C20 1.389(8) .
C20 C21 1.377(7) .
C22 C23 1.519(9) .
C24 C25 1.519(8) .
C26 C27 1.523(8) .
C28 C29 1.502(9) .
C30 C31 1.520(5) .
C30A C31A 1.50(4) .
C32 C33 1.520(10) .
